data_7017022
loop_
_publ_author_name
'Barwiolek, Magdalena'
'Szlyk, Edward'
'Muzio\/l, Tadeusz M'
'Lis, Tadeusz'

_publ_section_title
;
 Structural and luminescence studies of nickel(ii) and copper(ii)
 complexes with (1R,2R)-cyclohexanediamine derived unsymmetric Schiff
 base.
;
_journal_issue 41
_journal_name_full 'Dalton transactions (Cambridge, England : 2003)'
_journal_page_first 11012
_journal_page_last 11022
_journal_paper_doi 10.1039/c1dt10882d
_journal_volume 40
_journal_year 2011
_chemical_absolute_configuration rm
_chemical_formula_moiety 'C24 H22 Cu N2 O2 0.5(C2 H6 O) 1.25(H2 O)'
_chemical_formula_sum 'C25 H27.5 Cu N2 O3.75'
_chemical_formula_weight 479.53
_chemical_name_systematic
;
?
;
_space_group_IT_number 5
_symmetry_cell_setting monoclinic
_symmetry_space_group_name_Hall 'C 2y'
_symmetry_space_group_name_H-M 'C 1 2 1'
_atom_sites_solution_hydrogens geom
_atom_sites_solution_primary direct
_atom_sites_solution_secondary difmap
_audit_creation_method SHELXL-97
_cell_angle_alpha 90.00
_cell_angle_beta 105.25(5)
_cell_angle_gamma 90.00
_cell_formula_units_Z 8
_cell_length_a 23.010(10)
_cell_length_b 7.611(3)
_cell_length_c 25.273(11)
_cell_measurement_reflns_used 6626
_cell_measurement_temperature 120(2)
_cell_measurement_theta_max 27
_cell_measurement_theta_min 2
_cell_volume 4270(3)
_computing_cell_refinement 'CrysAlis RED (Oxford Diffraction, 1995-2003)'
_computing_data_collection 'CrysAlis CCD (Oxford Diffraction, 1995-2003)'
_computing_data_reduction 'CrysAlis RED (Oxford Diffraction, 1995-2003)'
_computing_structure_refinement 'SHELXL-97 (Sheldrick, 1997)'
_computing_structure_solution 'SHELXS-97 (Sheldrick, 1990)'
_diffrn_ambient_temperature 120(2)
_diffrn_measured_fraction_theta_full 0.993
_diffrn_measured_fraction_theta_max 0.978
_diffrn_measurement_device_type
;
'Oxford Xcalibur PX \k-geometry diffractometer with CCD area detector'
;
_diffrn_measurement_method '\w and \f'
_diffrn_radiation_monochromator graphite
_diffrn_radiation_source 'fine-focus sealed tube'
_diffrn_radiation_type MoK\a
_diffrn_radiation_wavelength 0.71073
_diffrn_reflns_av_R_equivalents 0.1565
_diffrn_reflns_av_sigmaI/netI 0.2877
_diffrn_reflns_limit_h_max 29
_diffrn_reflns_limit_h_min -29
_diffrn_reflns_limit_k_max 9
_diffrn_reflns_limit_k_min -8
_diffrn_reflns_limit_l_max 32
_diffrn_reflns_limit_l_min -32
_diffrn_reflns_number 21463
_diffrn_reflns_theta_full 25.00
_diffrn_reflns_theta_max 27.52
_diffrn_reflns_theta_min 2.51
_exptl_absorpt_coefficient_mu 1.058
_exptl_absorpt_correction_T_max 0.985
_exptl_absorpt_correction_T_min 0.784
_exptl_absorpt_correction_type analytical
_exptl_absorpt_process_details 'CrysAlis RED (Oxford Diffraction, 1995-2003)'
_exptl_crystal_colour orange
_exptl_crystal_density_diffrn 1.492
_exptl_crystal_density_method 'not measured'
_exptl_crystal_description plate
_exptl_crystal_F_000 2004
_exptl_crystal_size_max 0.33
_exptl_crystal_size_mid 0.06
_exptl_crystal_size_min 0.02
_refine_diff_density_max 0.98
_refine_diff_density_min -0.92
_refine_diff_density_rms 0.099
_refine_ls_abs_structure_details 'Flack H D (1983), Acta Cryst. A39, 876-881'
_refine_ls_abs_structure_Flack -0.07(3)
_refine_ls_extinction_method none
_refine_ls_goodness_of_fit_ref 0.946
_refine_ls_hydrogen_treatment constr
_refine_ls_matrix_type full
_refine_ls_number_parameters 291
_refine_ls_number_reflns 8507
_refine_ls_number_restraints 96
_refine_ls_restrained_S_all 0.943
_refine_ls_R_factor_all 0.1857
_refine_ls_R_factor_gt 0.0760
_refine_ls_shift/su_max 0.001
_refine_ls_shift/su_mean 0.000
_refine_ls_structure_factor_coef Fsqd
_refine_ls_weighting_details 'calc w=1/[\s^2^(Fo^2^)'
_refine_ls_weighting_scheme calc
_refine_ls_wR_factor_gt 0.1001
_refine_ls_wR_factor_ref 0.1116
_reflns_number_gt 3161
_reflns_number_total 8507
_reflns_threshold_expression >2sigma(I)
_cod_data_source_file c1dt10882d.txt
_cod_data_source_block toruncua
_cod_depositor_comments
;
The following automatic conversions were performed:

'_symmetry_cell_setting' value 'MONOCLINIC' changed to 'monoclinic'
according to /home/saulius/struct/CIF-dictionaries/cif_core.dic
dictionary named 'cif_core.dic' version 2.4.1 from 2010-06-29.

Automatic conversion script
Id: cif_fix_values 1715 2011-07-08 13:25:40Z adriana 
;
_cod_original_sg_symbol_H-M C2
_cod_original_formula_sum 'C25 H27.50 Cu N2 O3.75'
_cod_database_code 7017022

loop_
_symmetry_equiv_pos_as_xyz
'x, y, z'
'-x, y, -z'
'x+1/2, y+1/2, z'
'-x+1/2, y+1/2, -z'

loop_
_atom_site_label
_atom_site_type_symbol
_atom_site_fract_x
_atom_site_fract_y
_atom_site_fract_z
_atom_site_U_iso_or_equiv
_atom_site_adp_type
_atom_site_occupancy
_atom_site_symmetry_multiplicity
_atom_site_calc_flag
_atom_site_refinement_flags
_atom_site_disorder_assembly
_atom_site_disorder_group
Cu1 Cu 0.76773(8) 0.53536(18) 0.76855(7) 0.0308(5) Uani 1 1 d D . .
O1A O 0.8005(4) 0.4341(10) 0.8387(3) 0.030(2) Uiso 1 1 d D . .
C1A C 0.7123(4) 0.4445(15) 0.8748(4) 0.034(4) Uiso 1 1 d D . .
C2A C 0.7726(4) 0.3902(15) 0.8762(4) 0.020(3) Uiso 1 1 d D . .
C3A C 0.8056(5) 0.2941(13) 0.9234(4) 0.027(3) Uiso 1 1 d D . .
H3A H 0.8468 0.2674 0.9271 0.032 Uiso 1 1 calc R . .
C4A C 0.7794(4) 0.2406(14) 0.9627(4) 0.034(4) Uiso 1 1 d D . .
H4A H 0.8026 0.1712 0.9919 0.041 Uiso 1 1 calc R . .
C5A C 0.6963(4) 0.2255(14) 1.0053(4) 0.034(4) Uiso 1 1 d D . .
H5A H 0.7207 0.1592 1.0348 0.041 Uiso 1 1 calc R . .
C6A C 0.6369(5) 0.2658(15) 1.0053(4) 0.039(4) Uiso 1 1 d D . .
H6A H 0.6190 0.2186 1.0320 0.046 Uiso 1 1 calc R . .
C7A C 0.6048(6) 0.3805(16) 0.9634(5) 0.065(5) Uiso 1 1 d D . .
H7A H 0.5660 0.4200 0.9647 0.078 Uiso 1 1 calc R . .
C8A C 0.6275(5) 0.4370(14) 0.9211(5) 0.041(4) Uiso 1 1 d D . .
H8A H 0.6040 0.5115 0.8935 0.049 Uiso 1 1 calc R . .
C9A C 0.6871(4) 0.3832(14) 0.9184(4) 0.022(3) Uiso 1 1 d D . .
C10A C 0.7201(4) 0.2810(14) 0.9629(4) 0.023(3) Uiso 1 1 d D . .
C4"A C 0.6744(4) 0.5194(13) 0.8268(3) 0.021(3) Uiso 1 1 d D . .
H4"A H 0.6336 0.5384 0.8268 0.026 Uiso 1 1 calc R . .
C1"A C 0.6485(3) 0.6684(11) 0.7381(3) 0.023(2) Uiso 1 1 d D . .
H1"A H 0.6608 0.7944 0.7440 0.028 Uiso 1 1 calc R . .
C2"A C 0.5810(4) 0.6585(13) 0.7359(4) 0.040(3) Uiso 1 1 d D . .
H2"1 H 0.5742 0.7089 0.7699 0.049 Uiso 1 1 calc R . .
H2"2 H 0.5677 0.5342 0.7333 0.049 Uiso 1 1 calc R . .
C3"A C 0.5440(4) 0.7616(12) 0.6857(3) 0.033(2) Uiso 1 1 d D . .
H3"1 H 0.5006 0.7448 0.6828 0.040 Uiso 1 1 calc R . .
H3"2 H 0.5530 0.8884 0.6917 0.040 Uiso 1 1 calc R . .
C3'A C 0.5562(4) 0.7082(13) 0.6332(3) 0.040(3) Uiso 1 1 d D . .
H3'1 H 0.5331 0.7841 0.6032 0.048 Uiso 1 1 calc R . .
H3'2 H 0.5431 0.5852 0.6246 0.048 Uiso 1 1 calc R . .
C2'A C 0.6245(4) 0.7247(14) 0.6375(4) 0.037(4) Uiso 1 1 d D . .
H2'1 H 0.6326 0.6854 0.6028 0.044 Uiso 1 1 calc R . .
H2'2 H 0.6371 0.8490 0.6437 0.044 Uiso 1 1 calc R . .
C1'A C 0.6598(3) 0.6129(13) 0.6846(3) 0.032(2) Uiso 1 1 d D . .
H1'A H 0.6470 0.4877 0.6773 0.039 Uiso 1 1 calc R . .
N1A N 0.6894(3) 0.5650(10) 0.7828(3) 0.021(3) Uiso 1 1 d D . .
N2A N 0.7291(3) 0.6228(10) 0.6967(2) 0.015(2) Uiso 1 1 d D . .
C4'A C 0.7531(4) 0.6854(14) 0.6614(4) 0.026(3) Uiso 1 1 d D . .
H4'A H 0.7281 0.7450 0.6308 0.031 Uiso 1 1 calc R . .
C1AA C 0.8187(4) 0.6711(16) 0.6652(4) 0.032(4) Uiso 1 1 d D . .
C2AA C 0.8575(4) 0.5936(16) 0.7115(4) 0.034(4) Uiso 1 1 d D . .
C3AA C 0.9227(4) 0.5953(15) 0.7104(4) 0.046(3) Uiso 1 1 d D . .
H3AA H 0.9521 0.5423 0.7396 0.056 Uiso 1 1 calc R . .
C4AA C 0.9398(5) 0.6700(13) 0.6692(4) 0.054(4) Uiso 1 1 d D . .
H4AA H 0.9815 0.6701 0.6706 0.065 Uiso 1 1 calc R . .
C5AA C 0.9005(5) 0.7463(14) 0.6251(5) 0.053(4) Uiso 1 1 d D . .
H5AA H 0.9146 0.7942 0.5960 0.063 Uiso 1 1 calc R . .
C6AA C 0.8384(5) 0.7532(15) 0.6232(5) 0.041(4) Uiso 1 1 d D . .
H6AA H 0.8107 0.8122 0.5941 0.049 Uiso 1 1 calc R . .
O2A O 0.8453(3) 0.5271(10) 0.7545(3) 0.030(3) Uiso 1 1 d D . .
Cu2 Cu 0.73293(8) 0.12256(17) 0.73163(7) 0.0306(5) Uani 1 1 d D . .
O1B O 0.6975(4) 0.2075(10) 0.6605(3) 0.033(3) Uiso 1 1 d D . .
C1B C 0.7862(4) 0.2410(14) 0.6264(3) 0.017(3) Uiso 1 1 d D . .
C2B C 0.7223(5) 0.2556(17) 0.6223(4) 0.038(4) Uiso 1 1 d D . .
C3B C 0.6856(5) 0.3391(15) 0.5749(4) 0.037(4) Uiso 1 1 d D . .
H3B H 0.6434 0.3471 0.5706 0.044 Uiso 1 1 calc R . .
C4B C 0.7091(5) 0.4070(13) 0.5360(4) 0.031(3) Uiso 1 1 d D . .
H4B H 0.6843 0.4764 0.5076 0.037 Uiso 1 1 calc R . .
C5B C 0.7923(5) 0.4419(16) 0.4949(5) 0.050(4) Uiso 1 1 d D . .
H5B H 0.7662 0.5074 0.4663 0.060 Uiso 1 1 calc R . .
C6B C 0.8523(5) 0.4151(15) 0.4931(5) 0.044(4) Uiso 1 1 d D . .
H6B H 0.8665 0.4615 0.4638 0.053 Uiso 1 1 calc R . .
C7B C 0.8915(5) 0.3165(16) 0.5362(4) 0.040(4) Uiso 1 1 d D . .
H7B H 0.9312 0.2889 0.5343 0.049 Uiso 1 1 calc R . .
C8B C 0.8718(4) 0.2609(14) 0.5808(4) 0.030(3) Uiso 1 1 d D . .
H8B H 0.8987 0.2027 0.6106 0.035 Uiso 1 1 calc R . .
C9B C 0.8095(5) 0.2925(18) 0.5815(4) 0.043(4) Uiso 1 1 d D . .
C10B C 0.7702(4) 0.3770(15) 0.5363(4) 0.032(4) Uiso 1 1 d D . .
C4"B C 0.8264(5) 0.1861(13) 0.6775(4) 0.039(4) Uiso 1 1 d D . .
H4"B H 0.8681 0.1913 0.6794 0.047 Uiso 1 1 calc R . .
C1"B C 0.8593(3) 0.1012(12) 0.7746(3) 0.025(2) Uiso 1 1 d D . .
H1"B H 0.8603 0.2068 0.7984 0.030 Uiso 1 1 calc R . .
C2"B C 0.9238(3) 0.0671(12) 0.7686(3) 0.026(3) Uiso 1 1 d D . .
H2"3 H 0.9230 -0.0276 0.7416 0.031 Uiso 1 1 calc R . .
H2"4 H 0.9399 0.1749 0.7557 0.031 Uiso 1 1 calc R . .
C3"B C 0.9633(4) 0.0135(13) 0.8248(3) 0.044(3) Uiso 1 1 d D . .
H3"3 H 1.0038 -0.0170 0.8209 0.053 Uiso 1 1 calc R . .
H3"4 H 0.9680 0.1161 0.8496 0.053 Uiso 1 1 calc R . .
C3'B C 0.9404(4) -0.1370(13) 0.8511(4) 0.041(3) Uiso 1 1 d D . .
H3'3 H 0.9677 -0.1576 0.8880 0.049 Uiso 1 1 calc R . .
H3'4 H 0.9404 -0.2443 0.8289 0.049 Uiso 1 1 calc R . .
C2'B C 0.8755(4) -0.1021(14) 0.8564(4) 0.033(3) Uiso 1 1 d D . .
H2'3 H 0.8595 -0.2089 0.8699 0.040 Uiso 1 1 calc R . .
H2'4 H 0.8761 -0.0057 0.8828 0.040 Uiso 1 1 calc R . .
C1'B C 0.8358(3) -0.0522(10) 0.8002(3) 0.020(2) Uiso 1 1 d D . .
H1'B H 0.8352 -0.1554 0.7756 0.024 Uiso 1 1 calc R . .
N1B N 0.8133(3) 0.1312(13) 0.7207(3) 0.043(3) Uiso 1 1 d D . .
N2B N 0.7707(3) -0.0060(11) 0.7966(3) 0.031(3) Uiso 1 1 d D . .
C4'B C 0.7487(5) -0.0394(16) 0.8356(5) 0.042(4) Uiso 1 1 d D . .
H4'B H 0.7754 -0.0859 0.8678 0.051 Uiso 1 1 calc R . .
C1AB C 0.6850(4) -0.0141(15) 0.8368(4) 0.025(4) Uiso 1 1 d D . .
C2AB C 0.6457(4) 0.0795(15) 0.7946(4) 0.030(4) Uiso 1 1 d D . .
C3AB C 0.5838(4) 0.1096(14) 0.7999(4) 0.032(3) Uiso 1 1 d D . .
H3AB H 0.5554 0.1744 0.7728 0.039 Uiso 1 1 calc R . .
C4AB C 0.5685(4) 0.0429(11) 0.8442(3) 0.029(3) Uiso 1 1 d D . .
H4AB H 0.5283 0.0589 0.8463 0.035 Uiso 1 1 calc R . .
C5AB C 0.6074(4) -0.0461(12) 0.8859(4) 0.029(3) Uiso 1 1 d D . .
H5AB H 0.5945 -0.0898 0.9161 0.035 Uiso 1 1 calc R . .
C6AB C 0.6672(5) -0.0711(14) 0.8828(4) 0.037(4) Uiso 1 1 d D . .
H6AB H 0.6955 -0.1270 0.9122 0.044 Uiso 1 1 calc R . .
O2B O 0.6563(3) 0.1454(10) 0.7495(3) 0.028(3) Uiso 1 1 d D . .
O1W O 0.5117(6) 0.0956(16) 0.5402(5) 0.031(4) Uiso 0.50 1 d P A 1
O2W O 0.5449(7) 0.1889(18) 0.5813(6) 0.053(5) Uiso 0.50 1 d P A 1
O3W O 0.5772(6) 0.2095(17) 0.6460(6) 0.045(4) Uiso 0.50 1 d P A 1
O1 O 0.5290(8) 0.478(2) 0.4900(7) 0.059(6) Uiso 0.50 1 d PD B -2
C1 C 0.4787(16) 0.393(4) 0.501(3) 0.18(2) Uiso 0.50 1 d PD B -2
H1C H 0.4438 0.3980 0.4687 0.220 Uiso 0.50 1 calc PR B -2
H1D H 0.4675 0.4543 0.5319 0.220 Uiso 0.50 1 calc PR B -2
C2 C 0.495(2) 0.201(3) 0.5172(16) 0.121(15) Uiso 0.50 1 d PD B -2
H2C H 0.4593 0.1389 0.5214 0.181 Uiso 0.50 1 calc PR B -2
H2D H 0.5266 0.1974 0.5519 0.181 Uiso 0.50 1 calc PR B -2
H2E H 0.5098 0.1447 0.4883 0.181 Uiso 0.50 1 calc PR B -2
O2 O 1.0166(13) 0.227(3) 0.9934(15) 0.124(11) Uiso 0.50 1 d PD C -3
C3 C 0.984(2) 0.385(4) 0.9780(14) 0.16(2) Uiso 0.50 1 d PD C -3
H3C H 0.9407 0.3642 0.9763 0.197 Uiso 0.50 1 calc PR C -3
H3D H 0.9862 0.4211 0.9411 0.197 Uiso 0.50 1 calc PR C -3
C4 C 1.0087(17) 0.531(3) 1.0195(11) 0.092(12) Uiso 0.50 1 d PD C -3
H4C H 1.0332 0.4791 1.0536 0.138 Uiso 0.50 1 calc PR C -3
H4D H 0.9753 0.5970 1.0272 0.138 Uiso 0.50 1 calc PR C -3
H4E H 1.0337 0.6105 1.0042 0.138 Uiso 0.50 1 calc PR C -3
O4W O 0.9244(11) 0.435(3) 0.8757(10) 0.023(6) Uiso 0.25 1 d P D 4
O5W O 0.9734(6) 0.4824(17) 0.9387(6) 0.026(4) Uiso 0.50 1 d P D 4
O6W O 0.9827(11) 0.228(3) 0.9503(10) 0.035(7) Uiso 0.25 1 d P E 4

loop_
_atom_site_aniso_label
_atom_site_aniso_U_11
_atom_site_aniso_U_22
_atom_site_aniso_U_33
_atom_site_aniso_U_23
_atom_site_aniso_U_13
_atom_site_aniso_U_12
Cu1 0.0243(12) 0.0326(11) 0.0347(11) -0.0038(9) 0.0062(10) 0.0015(10)
Cu2 0.0218(11) 0.0357(11) 0.0343(11) 0.0030(10) 0.0073(10) 0.0048(9)

loop_
_atom_type_symbol
_atom_type_description
_atom_type_scat_dispersion_real
_atom_type_scat_dispersion_imag
_atom_type_scat_source
C C 0.0033 0.0016 'International Tables Vol C Tables 4.2.6.8 and 6.1.1.4'
H H 0.0000 0.0000 'International Tables Vol C Tables 4.2.6.8 and 6.1.1.4'
N N 0.0061 0.0033 'International Tables Vol C Tables 4.2.6.8 and 6.1.1.4'
O O 0.0106 0.0060 'International Tables Vol C Tables 4.2.6.8 and 6.1.1.4'
Cu Cu 0.3201 1.2651 'International Tables Vol C Tables 4.2.6.8 and 6.1.1.4'

loop_
_geom_angle_atom_site_label_1
_geom_angle_atom_site_label_2
_geom_angle_atom_site_label_3
_geom_angle
O1A Cu1 O2A 89.9(3)
O1A Cu1 N2A 175.0(4)
O2A Cu1 N2A 93.3(3)
O1A Cu1 N1A 92.0(3)
O2A Cu1 N1A 175.2(4)
N2A Cu1 N1A 85.1(3)
C2A O1A Cu1 128.6(6)
C4"A C1A C2A 120.6(8)
C4"A C1A C9A 120.2(8)
C2A C1A C9A 117.6(8)
O1A C2A C1A 123.9(8)
O1A C2A C3A 118.3(8)
C1A C2A C3A 117.6(8)
C4A C3A C2A 121.5(9)
C4A C3A H3A 119.2
C2A C3A H3A 119.2
C10A C4A C3A 124.1(9)
C10A C4A H4A 118.0
C3A C4A H4A 118.0
C6A C5A C10A 120.9(9)
C6A C5A H5A 119.5
C10A C5A H5A 119.5
C5A C6A C7A 117.0(10)
C5A C6A H6A 121.5
C7A C6A H6A 121.5
C8A C7A C6A 122.7(11)
C8A C7A H7A 118.6
C6A C7A H7A 118.6
C7A C8A C9A 120.3(10)
C7A C8A H8A 119.8
C9A C8A H8A 119.8
C10A C9A C8A 115.8(8)
C10A C9A C1A 122.9(8)
C8A C9A C1A 121.1(8)
C4A C10A C5A 121.2(8)
C4A C10A C9A 115.9(8)
C5A C10A C9A 122.8(8)
N1A C4"A C1A 127.1(8)
N1A C4"A H4"A 116.5
C1A C4"A H4"A 116.5
N1A C1"A C1'A 108.1(6)
N1A C1"A C2"A 115.5(6)
C1'A C1"A C2"A 111.4(7)
N1A C1"A H1"A 107.2
C1'A C1"A H1"A 107.2
C2"A C1"A H1"A 107.2
C1"A C2"A C3"A 109.6(7)
C1"A C2"A H2"1 109.7
C3"A C2"A H2"1 109.7
C1"A C2"A H2"2 109.7
C3"A C2"A H2"2 109.7
H2"1 C2"A H2"2 108.2
C3'A C3"A C2"A 113.8(7)
C3'A C3"A H3"1 108.8
C2"A C3"A H3"1 108.8
C3'A C3"A H3"2 108.8
C2"A C3"A H3"2 108.8
H3"1 C3"A H3"2 107.7
C3"A C3'A C2'A 110.0(8)
C3"A C3'A H3'1 109.7
C2'A C3'A H3'1 109.7
C3"A C3'A H3'2 109.7
C2'A C3'A H3'2 109.7
H3'1 C3'A H3'2 108.2
C1'A C2'A C3'A 109.6(7)
C1'A C2'A H2'1 109.8
C3'A C2'A H2'1 109.8
C1'A C2'A H2'2 109.8
C3'A C2'A H2'2 109.8
H2'1 C2'A H2'2 108.2
C2'A C1'A C1"A 111.4(7)
C2'A C1'A N2A 116.2(7)
C1"A C1'A N2A 102.8(6)
C2'A C1'A H1'A 108.7
C1"A C1'A H1'A 108.7
N2A C1'A H1'A 108.7
C4"A N1A C1"A 122.4(7)
C4"A N1A Cu1 126.7(6)
C1"A N1A Cu1 110.6(4)
C4'A N2A C1'A 120.1(7)
C4'A N2A Cu1 128.4(6)
C1'A N2A Cu1 111.6(5)
N2A C4'A C1AA 123.5(9)
N2A C4'A H4'A 118.2
C1AA C4'A H4'A 118.2
C2AA C1AA C6AA 123.7(9)
C2AA C1AA C4'A 119.8(8)
C6AA C1AA C4'A 116.2(8)
O2A C2AA C1AA 129.4(8)
O2A C2AA C3AA 117.0(8)
C1AA C2AA C3AA 113.6(8)
C4AA C3AA C2AA 121.2(9)
C4AA C3AA H3AA 119.4
C2AA C3AA H3AA 119.4
C3AA C4AA C5AA 123.4(10)
C3AA C4AA H4AA 118.3
C5AA C4AA H4AA 118.3
C4AA C5AA C6AA 119.2(10)
C4AA C5AA H5AA 120.4
C6AA C5AA H5AA 120.4
C5AA C6AA C1AA 118.7(10)
C5AA C6AA H6AA 120.6
C1AA C6AA H6AA 120.6
C2AA O2A Cu1 124.2(6)
O1B Cu2 N2B 168.6(4)
O1B Cu2 N1B 92.4(3)
N2B Cu2 N1B 84.6(3)
O1B Cu2 O2B 90.0(3)
N2B Cu2 O2B 94.7(3)
N1B Cu2 O2B 171.2(4)
C2B O1B Cu2 130.1(7)
C9B C1B C4"B 120.4(8)
C9B C1B C2B 120.4(8)
C4"B C1B C2B 119.1(8)
O1B C2B C3B 118.3(9)
O1B C2B C1B 124.1(8)
C3B C2B C1B 117.5(8)
C4B C3B C2B 121.7(10)
C4B C3B H3B 119.2
C2B C3B H3B 119.2
C3B C4B C10B 121.3(9)
C3B C4B H4B 119.3
C10B C4B H4B 119.3
C10B C5B C6B 122.4(10)
C10B C5B H5B 118.8
C6B C5B H5B 118.8
C7B C6B C5B 118.5(10)
C7B C6B H6B 120.7
C5B C6B H6B 120.7
C8B C7B C6B 120.3(10)
C8B C7B H7B 119.9
C6B C7B H7B 119.9
C7B C8B C9B 119.6(9)
C7B C8B H8B 120.2
C9B C8B H8B 120.2
C10B C9B C1B 118.2(9)
C10B C9B C8B 119.1(9)
C1B C9B C8B 122.6(9)
C5B C10B C9B 119.7(9)
C5B C10B C4B 120.1(9)
C9B C10B C4B 120.0(9)
N1B C4"B C1B 128.5(9)
N1B C4"B H4"B 115.8
C1B C4"B H4"B 115.8
C1'B C1"B N1B 105.1(7)
C1'B C1"B C2"B 111.9(7)
N1B C1"B C2"B 113.5(6)
C1'B C1"B H1"B 108.7
N1B C1"B H1"B 108.7
C2"B C1"B H1"B 108.7
C3"B C2"B C1"B 107.7(6)
C3"B C2"B H2"3 110.2
C1"B C2"B H2"3 110.2
C3"B C2"B H2"4 110.2
C1"B C2"B H2"4 110.2
H2"3 C2"B H2"4 108.5
C3'B C3"B C2"B 115.2(8)
C3'B C3"B H3"3 108.5
C2"B C3"B H3"3 108.5
C3'B C3"B H3"4 108.5
C2"B C3"B H3"4 108.5
H3"3 C3"B H3"4 107.5
C3"B C3'B C2'B 111.5(8)
C3"B C3'B H3'3 109.3
C2'B C3'B H3'3 109.3
C3"B C3'B H3'4 109.3
C2'B C3'B H3'4 109.3
H3'3 C3'B H3'4 108.0
C1'B C2'B C3'B 108.5(7)
C1'B C2'B H2'3 110.0
C3'B C2'B H2'3 110.0
C1'B C2'B H2'4 110.0
C3'B C2'B H2'4 110.0
H2'3 C2'B H2'4 108.4
C1"B C1'B N2B 104.8(6)
C1"B C1'B C2'B 113.6(7)
N2B C1'B C2'B 117.1(7)
C1"B C1'B H1'B 106.9
N2B C1'B H1'B 106.9
C2'B C1'B H1'B 106.9
C4"B N1B C1"B 123.7(8)
C4"B N1B Cu2 125.5(7)
C1"B N1B Cu2 109.5(5)
C4'B N2B C1'B 120.3(7)
C4'B N2B Cu2 126.6(7)
C1'B N2B Cu2 112.9(5)
N2B C4'B C1AB 126.6(10)
N2B C4'B H4'B 116.7
C1AB C4'B H4'B 116.7
C6AB C1AB C2AB 121.3(8)
C6AB C1AB C4'B 118.8(8)
C2AB C1AB C4'B 119.6(8)
O2B C2AB C1AB 128.3(8)
O2B C2AB C3AB 114.7(8)
C1AB C2AB C3AB 117.1(8)
C4AB C3AB C2AB 118.6(8)
C4AB C3AB H3AB 120.7
C2AB C3AB H3AB 120.7
C5AB C4AB C3AB 124.2(8)
C5AB C4AB H4AB 117.9
C3AB C4AB H4AB 117.9
C4AB C5AB C6AB 118.2(9)
C4AB C5AB H5AB 120.9
C6AB C5AB H5AB 120.9
C1AB C6AB C5AB 120.4(9)
C1AB C6AB H6AB 119.8
C5AB C6AB H6AB 119.8
C2AB O2B Cu2 123.4(6)
O1W O2W O3W 149.7(12)
O1 C1 C2 109.1(8)
O1 C1 H1C 109.9
C2 C1 H1C 109.9
O1 C1 H1D 109.9
C2 C1 H1D 109.9
H1C C1 H1D 108.3
C1 C2 H2C 109.5
C1 C2 H2D 109.5
H2C C2 H2D 109.5
C1 C2 H2E 109.5
H2C C2 H2E 109.5
H2D C2 H2E 109.5
O2 C3 C4 110.4(8)
O2 C3 H3C 109.6
C4 C3 H3C 109.6
O2 C3 H3D 109.6
C4 C3 H3D 109.6
H3C C3 H3D 108.1
C3 C4 H4C 109.5
C3 C4 H4D 109.5
H4C C4 H4D 109.5
C3 C4 H4E 109.5
H4C C4 H4E 109.5
H4D C4 H4E 109.5

loop_
_geom_bond_atom_site_label_1
_geom_bond_atom_site_label_2
_geom_bond_distance
Cu1 O1A 1.897(6)
Cu1 O2A 1.912(7)
Cu1 N2A 1.920(6)
Cu1 N1A 1.942(7)
O1A C2A 1.323(8)
C1A C4"A 1.414(9)
C1A C2A 1.439(10)
C1A C9A 1.451(9)
C2A C3A 1.434(10)
C3A C4A 1.353(10)
C3A H3A 0.9500
C4A C10A 1.400(11)
C4A H4A 0.9500
C5A C6A 1.399(12)
C5A C10A 1.392(10)
C5A H5A 0.9500
C6A C7A 1.419(11)
C6A H6A 0.9500
C7A C8A 1.378(11)
C7A H7A 0.9500
C8A C9A 1.448(10)
C8A H8A 0.9500
C9A C10A 1.413(9)
C4"A N1A 1.294(8)
C4"A H4"A 0.9500
C1"A N1A 1.490(8)
C1"A C1'A 1.503(9)
C1"A C2"A 1.543(10)
C1"A H1"A 1.0000
C2"A C3"A 1.543(10)
C2"A H2"1 0.9900
C2"A H2"2 0.9900
C3"A C3'A 1.484(9)
C3"A H3"1 0.9900
C3"A H3"2 0.9900
C3'A C2'A 1.550(10)
C3'A H3'1 0.9900
C3'A H3'2 0.9900
C2'A C1'A 1.513(10)
C2'A H2'1 0.9900
C2'A H2'2 0.9900
C1'A N2A 1.544(8)
C1'A H1'A 1.0000
N2A C4'A 1.259(8)
C4'A C1AA 1.490(10)
C4'A H4'A 0.9500
C1AA C2AA 1.401(10)
C1AA C6AA 1.408(10)
C2AA O2A 1.294(9)
C2AA C3AA 1.508(10)
C3AA C4AA 1.335(10)
C3AA H3AA 0.9500
C4AA C5AA 1.367(10)
C4AA H4AA 0.9500
C5AA C6AA 1.418(11)
C5AA H5AA 0.9500
C6AA H6AA 0.9500
Cu2 O1B 1.883(6)
Cu2 N2B 1.913(7)
Cu2 N1B 1.941(8)
Cu2 O2B 1.939(6)
O1B C2B 1.296(9)
C1B C9B 1.431(9)
C1B C4"B 1.439(9)
C1B C2B 1.451(10)
C2B C3B 1.420(10)
C3B C4B 1.344(10)
C3B H3B 0.9500
C4B C10B 1.423(11)
C4B H4B 0.9500
C5B C10B 1.372(10)
C5B C6B 1.408(12)
C5B H5B 0.9500
C6B C7B 1.430(11)
C6B H6B 0.9500
C7B C8B 1.387(9)
C7B H7B 0.9500
C8B C9B 1.459(10)
C8B H8B 0.9500
C9B C10B 1.411(10)
C4"B N1B 1.276(9)
C4"B H4"B 0.9500
C1"B C1'B 1.502(9)
C1"B N1B 1.508(9)
C1"B C2"B 1.554(9)
C1"B H1"B 1.0000
C2"B C3"B 1.527(9)
C2"B H2"3 0.9900
C2"B H2"4 0.9900
C3"B C3'B 1.488(10)
C3"B H3"3 0.9900
C3"B H3"4 0.9900
C3'B C2'B 1.557(10)
C3'B H3'3 0.9900
C3'B H3'4 0.9900
C2'B C1'B 1.520(10)
C2'B H2'3 0.9900
C2'B H2'4 0.9900
C1'B N2B 1.519(9)
C1'B H1'B 1.0000
N2B C4'B 1.246(9)
C4'B C1AB 1.488(10)
C4'B H4'B 0.9500
C1AB C6AB 1.399(9)
C1AB C2AB 1.398(9)
C2AB O2B 1.327(8)
C2AB C3AB 1.483(10)
C3AB C4AB 1.356(9)
C3AB H3AB 0.9500
C4AB C5AB 1.369(9)
C4AB H4AB 0.9500
C5AB C6AB 1.411(10)
C5AB H5AB 0.9500
C6AB H6AB 0.9500
O1W O2W 1.323(19)
O2W O3W 1.62(2)
O1 C1 1.419(5)
C1 C2 1.537(5)
C1 H1C 0.9900
C1 H1D 0.9900
C2 H2C 0.9800
C2 H2D 0.9800
C2 H2E 0.9800
O2 C3 1.420(5)
C3 C4 1.535(5)
C3 H3C 0.9900
C3 H3D 0.9900
C4 H4C 0.9800
C4 H4D 0.9800
C4 H4E 0.9800
O4W O5W 1.73(3)
